data_4068326
loop_
_publ_author_name
'Saeed, Irfan'
'Katao, Shohei'
'Nomura, Kotohiro'

_publ_section_title
;
 Synthesis and Structural Analysis of
 (Cyclopentadienyl)(pyrrolide)titanium(IV) Complexes and Their Use in
 Catalysis for Olefin Polymerization
;
_journal_issue 1
_journal_name_full Organometallics
_journal_page_first 111
_journal_paper_doi 10.1021/om800713t
_journal_volume 28
_journal_year 2009
_chemical_formula_moiety 'C26 H39 Cl N2 Ti '
_chemical_formula_sum 'C26 H39 Cl N2 Ti'
_chemical_formula_weight 462.96
_space_group_IT_number 2
_symmetry_cell_setting triclinic
_symmetry_Int_Tables_number 2
_symmetry_space_group_name_Hall '-P 1'
_symmetry_space_group_name_H-M 'P -1'
_cell_angle_alpha 86.522(2)
_cell_angle_beta 85.0840(16)
_cell_angle_gamma 60.5857(14)
_cell_formula_units_Z 2
_cell_length_a 8.9914(4)
_cell_length_b 9.1605(4)
_cell_length_c 18.0910(10)
_cell_measurement_reflns_used 10593
_cell_measurement_temperature 243.1
_cell_measurement_theta_max 27.5
_cell_measurement_theta_min 3.3
_cell_volume 1292.92(11)
_computing_cell_refinement PROCESS-AUTO
_computing_data_collection PROCESS-AUTO
_computing_data_reduction CrystalStructure
_computing_publication_material 'CrystalStructure 3.8'
_computing_structure_refinement CRYSTALS
_computing_structure_solution SIR92
_diffrn_detector_area_resol_mean 10.00
_diffrn_measured_fraction_theta_full 0.993
_diffrn_measured_fraction_theta_max 0.993
_diffrn_measurement_device_type 'Rigaku RAXIS-RAPID'
_diffrn_measurement_method \w
_diffrn_radiation_type 'Mo K\a'
_diffrn_radiation_wavelength 0.71075
_diffrn_reflns_av_R_equivalents 0.031
_diffrn_reflns_limit_h_max 11
_diffrn_reflns_limit_h_min -10
_diffrn_reflns_limit_k_max 11
_diffrn_reflns_limit_k_min -11
_diffrn_reflns_limit_l_max 23
_diffrn_reflns_limit_l_min -23
_diffrn_reflns_number 12827
_diffrn_reflns_theta_full 27.47
_diffrn_reflns_theta_max 27.47
_exptl_absorpt_coefficient_mu 0.449
_exptl_absorpt_correction_T_max 0.935
_exptl_absorpt_correction_T_min 0.739
_exptl_absorpt_correction_type multi-scan
_exptl_absorpt_process_details
;
    Higashi, T. (1995). Program for Absorption Correction.
    Rigaku Corporation, Tokyo, Japan.
;
_exptl_crystal_colour brown
_exptl_crystal_density_diffrn 1.189
_exptl_crystal_density_method 'not measured'
_exptl_crystal_description block
_exptl_crystal_F_000 496.00
_exptl_crystal_size_max 0.40
_exptl_crystal_size_mid 0.25
_exptl_crystal_size_min 0.15
_refine_diff_density_max 0.45
_refine_diff_density_min -0.30
_refine_ls_extinction_method none
_refine_ls_goodness_of_fit_ref 1.001
_refine_ls_hydrogen_treatment refall
_refine_ls_number_parameters 310
_refine_ls_number_reflns 4883
_refine_ls_R_factor_gt 0.0392
_refine_ls_shift/su_max 0.0000
_refine_ls_structure_factor_coef Fsqd
_refine_ls_weighting_details 'w = 1/[0.0034Fo^2^ + 1.0000\s(Fo^2^)]/(4Fo^2^)'
_refine_ls_weighting_scheme calc
_refine_ls_wR_factor_ref 0.1379
_reflns_number_gt 4870
_reflns_number_total 5884
_reflns_threshold_expression F^2^>2.0\s(F^2^)
_cod_data_source_file om800713t_si_002.cif
_cod_data_source_block '_IS1-52-74'
_cod_original_formula_sum 'C26 H39 Cl N2 Ti '
_cod_database_code 4068326

loop_
_symmetry_equiv_pos_site_id
_symmetry_equiv_pos_as_xyz
1 +X,+Y,+Z
2 -X,-Y,-Z

loop_
_atom_site_label
_atom_site_type_symbol
_atom_site_fract_x
_atom_site_fract_y
_atom_site_fract_z
_atom_site_U_iso_or_equiv
_atom_site_adp_type
_atom_site_occupancy
_atom_site_symmetry_multiplicity
_atom_site_calc_flag
_atom_site_refinement_flags
Ti(1) Ti 0.87882(4) 0.44031(4) 0.24542(2) 0.02807(9) Uani 1.00 1 d .
Cl(1) Cl 1.02107(6) 0.58667(6) 0.24865(3) 0.04347(15) Uani 1.00 1 d .
N(1) N 0.9078(2) 0.3760(2) 0.14160(9) 0.0346(4) Uani 1.00 1 d .
N(2) N 1.0412(2) 0.2252(2) 0.29228(9) 0.0350(4) Uani 1.00 1 d .
C(1) C 0.5933(2) 0.4781(2) 0.26204(11) 0.0363(4) Uani 1.00 1 d .
C(2) C 0.6669(2) 0.4406(2) 0.33167(11) 0.0366(4) Uani 1.00 1 d .
C(3) C 0.6930(2) 0.5743(2) 0.34929(11) 0.0350(4) Uani 1.00 1 d .
C(4) C 0.6366(2) 0.6950(2) 0.29005(11) 0.0362(4) Uani 1.00 1 d .
C(5) C 0.5751(2) 0.6354(2) 0.23613(11) 0.0356(4) Uani 1.00 1 d .
C(6) C 0.5216(3) 0.3813(3) 0.22865(15) 0.0520(7) Uani 1.00 1 d .
C(7) C 0.6920(3) 0.2956(2) 0.38319(14) 0.0508(6) Uani 1.00 1 d .
C(8) C 0.7605(3) 0.5892(3) 0.41959(12) 0.0480(6) Uani 1.00 1 d .
C(9) C 0.6268(2) 0.8637(2) 0.28733(14) 0.0474(6) Uani 1.00 1 d .
C(10) C 0.4802(2) 0.7406(3) 0.17147(13) 0.0489(5) Uani 1.00 1 d .
C(11) C 1.0702(2) 0.2985(2) 0.10121(11) 0.0370(5) Uani 1.00 1 d .
C(12) C 1.0481(2) 0.2807(2) 0.02953(12) 0.0413(5) Uani 1.00 1 d .
C(13) C 0.8691(2) 0.3448(2) 0.02243(12) 0.0431(5) Uani 1.00 1 d .
C(14) C 0.7905(2) 0.3996(2) 0.08998(12) 0.0402(5) Uani 1.00 1 d .
C(15) C 1.2360(2) 0.2421(3) 0.13565(14) 0.0489(6) Uani 1.00 1 d .
C(16) C 1.1853(3) 0.2073(3) -0.03233(14) 0.0566(7) Uani 1.00 1 d .
C(17) C 1.2460(4) 0.0254(4) -0.0459(2) 0.0891(11) Uani 1.00 1 d .
C(18) C 0.7855(3) 0.3507(4) -0.04661(14) 0.0660(8) Uani 1.00 1 d .
C(19) C 1.0650(2) 0.0637(2) 0.28840(11) 0.0336(4) Uani 1.00 1 d .
C(20) C 1.1630(2) -0.0346(2) 0.34501(11) 0.0347(4) Uani 1.00 1 d .
C(21) C 1.2014(2) 0.0697(2) 0.38658(11) 0.0380(4) Uani 1.00 1 d .
C(22) C 1.1261(2) 0.2249(2) 0.35370(12) 0.0379(5) Uani 1.00 1 d .
C(23) C 0.9923(3) 0.0157(2) 0.22934(13) 0.0455(5) Uani 1.00 1 d .
C(24) C 1.2144(2) -0.2142(2) 0.36195(13) 0.0450(5) Uani 1.00 1 d .
C(25) C 1.0863(3) -0.2347(3) 0.41661(15) 0.0582(7) Uani 1.00 1 d .
C(26) C 1.3096(3) 0.0164(3) 0.45207(14) 0.0546(6) Uani 1.00 1 d .
H(1) H 0.4424 0.4505 0.1933 0.067 Uiso 1.00 1 c R
H(2) H 0.6120 0.2855 0.2048 0.067 Uiso 1.00 1 c R
H(3) H 0.4651 0.3468 0.2667 0.067 Uiso 1.00 1 c R
H(4) H 0.5970 0.3309 0.4185 0.061 Uiso 1.00 1 c R
H(5) H 0.7012 0.2067 0.3553 0.061 Uiso 1.00 1 c R
H(6) H 0.7937 0.2580 0.4082 0.061 Uiso 1.00 1 c R
H(7) H 0.8450 0.4813 0.4355 0.056 Uiso 1.00 1 c R
H(8) H 0.8099 0.6601 0.4110 0.056 Uiso 1.00 1 c R
H(9) H 0.6695 0.6356 0.4568 0.056 Uiso 1.00 1 c R
H(10) H 0.6598 0.8863 0.2386 0.055 Uiso 1.00 1 c R
H(11) H 0.5129 0.9474 0.3004 0.054 Uiso 1.00 1 c R
H(12) H 0.7016 0.8640 0.3213 0.055 Uiso 1.00 1 c R
H(13) H 0.3945 0.8477 0.1883 0.052 Uiso 1.00 1 c R
H(14) H 0.5579 0.7533 0.1362 0.053 Uiso 1.00 1 c R
H(15) H 0.4283 0.6873 0.1490 0.053 Uiso 1.00 1 c R
H(16) H 0.6712 0.4469 0.1046 0.048 Uiso 1.00 1 c R
H(17) H 1.2421 0.1749 0.1786 0.057 Uiso 1.00 1 c R
H(18) H 1.3284 0.1784 0.1010 0.057 Uiso 1.00 1 c R
H(19) H 1.2427 0.3372 0.1492 0.057 Uiso 1.00 1 c R
H(20) H 1.2884 0.2222 -0.0202 0.068 Uiso 1.00 1 c R
H(21) H 1.1204 0.2832 -0.0792 0.068 Uiso 1.00 1 c R
H(22) H 1.1506 0.0111 -0.0532 0.103 Uiso 1.00 1 c R
H(23) H 1.3226 -0.0090 -0.0889 0.103 Uiso 1.00 1 c R
H(24) H 1.3031 -0.0406 -0.0043 0.103 Uiso 1.00 1 c R
H(25) H 0.7972 0.4264 -0.0818 0.080 Uiso 1.00 1 c R
H(26) H 0.8386 0.2420 -0.0670 0.080 Uiso 1.00 1 c R
H(27) H 0.6675 0.3875 -0.0349 0.080 Uiso 1.00 1 c R
H(28) H 1.1353 0.3288 0.3651 0.044 Uiso 1.00 1 c R
H(29) H 1.0237 0.0474 0.1821 0.057 Uiso 1.00 1 c R
H(30) H 1.0357 -0.1021 0.2315 0.057 Uiso 1.00 1 c R
H(31) H 0.8711 0.0713 0.2368 0.057 Uiso 1.00 1 c R
H(32) H 1.2366 -0.2727 0.3114 0.050 Uiso 1.00 1 c R
H(33) H 1.3236 -0.2787 0.3804 0.050 Uiso 1.00 1 c R
H(34) H 0.9765 -0.1795 0.3971 0.071 Uiso 1.00 1 c R
H(35) H 1.1219 -0.3504 0.4242 0.071 Uiso 1.00 1 c R
H(36) H 1.0809 -0.1868 0.4626 0.071 Uiso 1.00 1 c R
H(37) H 1.4234 -0.0649 0.4372 0.059 Uiso 1.00 1 c R
H(38) H 1.3097 0.1111 0.4708 0.060 Uiso 1.00 1 c R
H(39) H 1.2643 -0.0305 0.4896 0.059 Uiso 1.00 1 c R

loop_
_atom_site_aniso_label
_atom_site_aniso_U_11
_atom_site_aniso_U_22
_atom_site_aniso_U_33
_atom_site_aniso_U_12
_atom_site_aniso_U_13
_atom_site_aniso_U_23
Ti(1) 0.02575(19) 0.02660(19) 0.0316(2) -0.01223(14) -0.00447(12) -0.00008(13)
Cl(1) 0.0393(2) 0.0383(2) 0.0597(3) -0.0242(2) 0.0009(2) -0.0069(2)
N(1) 0.0321(7) 0.0369(8) 0.0334(8) -0.0153(6) -0.0041(6) -0.0010(6)
N(2) 0.0353(8) 0.0295(8) 0.0394(9) -0.0143(6) -0.0106(6) 0.0009(6)
C(1) 0.0253(8) 0.0378(10) 0.0439(11) -0.0142(7) -0.0008(7) -0.0005(8)
C(2) 0.0312(9) 0.0370(10) 0.0399(10) -0.0162(7) 0.0020(7) 0.0008(8)
C(3) 0.0304(8) 0.0357(9) 0.0347(9) -0.0132(7) 0.0014(7) -0.0021(7)
C(4) 0.0305(9) 0.0320(9) 0.0400(10) -0.0108(7) 0.0006(7) -0.0019(7)
C(5) 0.0247(8) 0.0365(10) 0.0391(10) -0.0100(7) -0.0022(6) 0.0012(7)
C(6) 0.0406(11) 0.0622(15) 0.0634(15) -0.0325(11) -0.0057(10) -0.0028(11)
C(7) 0.0529(12) 0.0469(12) 0.0522(13) -0.0262(10) 0.0035(10) 0.0086(10)
C(8) 0.0495(12) 0.0498(13) 0.0397(11) -0.0194(10) -0.0043(9) -0.0069(9)
C(9) 0.0439(11) 0.0336(10) 0.0584(14) -0.0147(8) 0.0028(9) -0.0032(9)
C(10) 0.0368(10) 0.0470(12) 0.0472(12) -0.0080(9) -0.0093(8) 0.0045(9)
C(11) 0.0368(9) 0.0344(10) 0.0391(10) -0.0171(8) 0.0006(7) -0.0017(8)
C(12) 0.0494(11) 0.0386(10) 0.0377(10) -0.0236(9) 0.0024(8) -0.0006(8)
C(13) 0.0527(12) 0.0438(11) 0.0359(10) -0.0257(9) -0.0088(8) 0.0046(8)
C(14) 0.0376(10) 0.0426(11) 0.0393(10) -0.0180(8) -0.0093(8) 0.0012(8)
C(15) 0.0345(10) 0.0510(13) 0.0559(14) -0.0166(9) 0.0028(9) -0.0111(10)
C(16) 0.0629(14) 0.0635(15) 0.0425(13) -0.0319(12) 0.0127(10) -0.0072(11)
C(17) 0.093(2) 0.073(2) 0.092(2) -0.0355(18) 0.0329(19) -0.0345(18)
C(18) 0.0771(17) 0.084(2) 0.0393(13) -0.0398(15) -0.0161(12) 0.0022(12)
C(19) 0.0316(8) 0.0285(9) 0.0393(10) -0.0133(7) -0.0042(7) 0.0001(7)
C(20) 0.0261(8) 0.0313(9) 0.0387(10) -0.0083(7) -0.0002(7) 0.0005(7)
C(21) 0.0298(9) 0.0383(10) 0.0355(10) -0.0083(7) -0.0039(7) -0.0019(8)
C(22) 0.0341(9) 0.0356(10) 0.0406(10) -0.0133(7) -0.0087(7) -0.0040(8)
C(23) 0.0497(11) 0.0372(11) 0.0550(13) -0.0238(9) -0.0147(9) 0.0001(9)
C(24) 0.0398(10) 0.0326(10) 0.0526(12) -0.0106(8) -0.0043(8) 0.0073(9)
C(25) 0.0654(15) 0.0597(15) 0.0523(14) -0.0339(13) -0.0036(11) 0.0112(11)
C(26) 0.0480(12) 0.0559(14) 0.0438(12) -0.0112(10) -0.0154(9) -0.0001(10)

loop_
_atom_type_symbol
_atom_type_description
_atom_type_scat_dispersion_real
_atom_type_scat_dispersion_imag
_atom_type_scat_source
C C 0.003 0.002
;
International Tables for Crystallography
(1992, Vol. C, Tables 4.2.6.8 and 6.1.1.4)
;
H H 0.000 0.000
;
International Tables for Crystallography
(1992, Vol. C, Table 6.1.1.4)
;
Cl Cl 0.148 0.159
;
International Tables for Crystallography
(1992, Vol. C, Tables 4.2.6.8 and 6.1.1.4)
;
N N 0.006 0.003
;
International Tables for Crystallography
(1992, Vol. C, Tables 4.2.6.8 and 6.1.1.4)
;
Ti Ti 0.278 0.446
;
International Tables for Crystallography
(1992, Vol. C, Tables 4.2.6.8 and 6.1.1.4)
;

loop_
_geom_angle_atom_site_label_1
_geom_angle_atom_site_label_2
_geom_angle_atom_site_label_3
_geom_angle
_geom_angle_publ_flag
Cl(1) Ti(1) N(1) 104.65(6) yes
Cl(1) Ti(1) N(2) 100.76(6) yes
Cl(1) Ti(1) C(1) 140.68(5) yes
Cl(1) Ti(1) C(2) 128.24(6) yes
Cl(1) Ti(1) C(3) 93.81(6) yes
Cl(1) Ti(1) C(4) 83.95(6) yes
Cl(1) Ti(1) C(5) 109.26(6) yes
N(1) Ti(1) N(2) 101.11(6) yes
N(1) Ti(1) C(1) 93.41(7) yes
N(1) Ti(1) C(2) 124.13(8) yes
N(1) Ti(1) C(3) 148.60(7) yes
N(1) Ti(1) C(4) 121.43(6) yes
N(1) Ti(1) C(5) 92.30(6) yes
N(2) Ti(1) C(1) 109.74(7) yes
N(2) Ti(1) C(2) 86.92(6) yes
N(2) Ti(1) C(3) 100.07(6) yes
N(2) Ti(1) C(4) 134.71(6) yes
N(2) Ti(1) C(5) 142.73(8) yes
C(1) Ti(1) C(2) 34.58(6) yes
C(1) Ti(1) C(3) 57.50(7) yes
C(1) Ti(1) C(4) 57.00(8) yes
C(1) Ti(1) C(5) 34.13(7) yes
C(2) Ti(1) C(3) 34.92(8) yes
C(2) Ti(1) C(4) 57.68(7) yes
C(2) Ti(1) C(5) 57.27(6) yes
C(3) Ti(1) C(4) 34.79(6) yes
C(3) Ti(1) C(5) 57.27(6) yes
C(4) Ti(1) C(5) 34.08(7) yes
Ti(1) N(1) C(11) 122.80(14) yes
Ti(1) N(1) C(14) 132.28(12) yes
C(11) N(1) C(14) 104.80(16) yes
Ti(1) N(2) C(19) 131.86(15) yes
Ti(1) N(2) C(22) 119.96(14) yes
C(19) N(2) C(22) 106.35(15) yes
Ti(1) C(1) C(2) 70.63(12) yes
Ti(1) C(1) C(5) 73.87(12) yes
Ti(1) C(1) C(6) 128.63(12) yes
C(2) C(1) C(5) 108.0(2) yes
C(2) C(1) C(6) 125.0(2) yes
C(5) C(1) C(6) 126.36(18) yes
Ti(1) C(2) C(1) 74.79(12) yes
Ti(1) C(2) C(3) 72.57(12) yes
Ti(1) C(2) C(7) 124.55(12) yes
C(1) C(2) C(3) 108.16(18) yes
C(1) C(2) C(7) 126.3(2) yes
C(3) C(2) C(7) 125.1(2) yes
Ti(1) C(3) C(2) 72.51(10) yes
Ti(1) C(3) C(4) 74.37(10) yes
Ti(1) C(3) C(8) 121.12(13) yes
C(2) C(3) C(4) 108.02(19) yes
C(2) C(3) C(8) 125.71(19) yes
C(4) C(3) C(8) 126.2(2) yes
Ti(1) C(4) C(3) 70.84(9) yes
Ti(1) C(4) C(5) 74.18(9) yes
Ti(1) C(4) C(9) 125.12(14) yes
C(3) C(4) C(5) 107.9(2) yes
C(3) C(4) C(9) 126.8(2) yes
C(5) C(4) C(9) 125.08(18) yes
Ti(1) C(5) C(1) 72.00(10) yes
Ti(1) C(5) C(4) 71.75(9) yes
Ti(1) C(5) C(10) 130.17(13) yes
C(1) C(5) C(4) 107.95(17) yes
C(1) C(5) C(10) 128.1(2) yes
C(4) C(5) C(10) 123.1(2) yes
N(1) C(11) C(12) 109.25(19) yes
N(1) C(11) C(15) 123.53(18) yes
C(12) C(11) C(15) 127.18(18) yes
C(11) C(12) C(13) 107.88(18) yes
C(11) C(12) C(16) 126.9(2) yes
C(13) C(12) C(16) 125.2(2) yes
C(12) C(13) C(14) 106.7(2) yes
C(12) C(13) C(18) 126.6(2) yes
C(14) C(13) C(18) 126.7(2) yes
N(1) C(14) C(13) 111.41(19) yes
C(12) C(16) C(17) 114.0(2) yes
N(2) C(19) C(20) 109.5(2) yes
N(2) C(19) C(23) 121.90(16) yes
C(20) C(19) C(23) 128.6(2) yes
C(19) C(20) C(21) 107.08(18) yes
C(19) C(20) C(24) 126.7(2) yes
C(21) C(20) C(24) 126.18(18) yes
C(20) C(21) C(22) 106.98(18) yes
C(20) C(21) C(26) 126.5(2) yes
C(22) C(21) C(26) 126.5(2) yes
N(2) C(22) C(21) 110.1(2) yes
C(20) C(24) C(25) 112.54(16) yes
C(1) C(6) H(1) 109.5 no
C(1) C(6) H(2) 109.5 no
C(1) C(6) H(3) 109.5 no
H(1) C(6) H(2) 109.5 no
H(1) C(6) H(3) 109.5 no
H(2) C(6) H(3) 109.5 no
C(2) C(7) H(4) 109.5 no
C(2) C(7) H(5) 109.5 no
C(2) C(7) H(6) 109.5 no
H(4) C(7) H(5) 109.5 no
H(4) C(7) H(6) 109.5 no
H(5) C(7) H(6) 109.5 no
C(3) C(8) H(7) 109.5 no
C(3) C(8) H(8) 109.5 no
C(3) C(8) H(9) 109.5 no
H(7) C(8) H(8) 109.5 no
H(7) C(8) H(9) 109.5 no
H(8) C(8) H(9) 109.5 no
C(4) C(9) H(10) 109.5 no
C(4) C(9) H(11) 109.5 no
C(4) C(9) H(12) 109.5 no
H(10) C(9) H(11) 109.5 no
H(10) C(9) H(12) 109.5 no
H(11) C(9) H(12) 109.5 no
C(5) C(10) H(13) 109.5 no
C(5) C(10) H(14) 109.5 no
C(5) C(10) H(15) 109.5 no
H(13) C(10) H(14) 109.5 no
H(13) C(10) H(15) 109.5 no
H(14) C(10) H(15) 109.5 no
N(1) C(14) H(16) 120.6 no
C(13) C(14) H(16) 128.0 no
C(11) C(15) H(17) 109.5 no
C(11) C(15) H(18) 109.5 no
C(11) C(15) H(19) 109.5 no
H(17) C(15) H(18) 109.5 no
H(17) C(15) H(19) 109.5 no
H(18) C(15) H(19) 109.5 no
C(12) C(16) H(20) 108.5 no
C(12) C(16) H(21) 101.7 no
C(17) C(16) H(20) 109.8 no
C(17) C(16) H(21) 110.1 no
H(20) C(16) H(21) 112.6 no
C(16) C(17) H(22) 109.5 no
C(16) C(17) H(23) 109.5 no
C(16) C(17) H(24) 109.5 no
H(22) C(17) H(23) 109.5 no
H(22) C(17) H(24) 109.5 no
H(23) C(17) H(24) 109.5 no
C(13) C(18) H(25) 109.5 no
C(13) C(18) H(26) 109.5 no
C(13) C(18) H(27) 109.5 no
H(25) C(18) H(26) 109.5 no
H(25) C(18) H(27) 109.5 no
H(26) C(18) H(27) 109.5 no
N(2) C(22) H(28) 120.5 no
C(21) C(22) H(28) 129.1 no
C(19) C(23) H(29) 109.5 no
C(19) C(23) H(30) 109.5 no
C(19) C(23) H(31) 109.5 no
H(29) C(23) H(30) 109.5 no
H(29) C(23) H(31) 109.5 no
H(30) C(23) H(31) 109.5 no
C(20) C(24) H(32) 107.2 no
C(20) C(24) H(33) 115.0 no
C(25) C(24) H(32) 114.7 no
C(25) C(24) H(33) 107.6 no
H(32) C(24) H(33) 99.3 no
C(24) C(25) H(34) 109.5 no
C(24) C(25) H(35) 109.5 no
C(24) C(25) H(36) 109.5 no
H(34) C(25) H(35) 109.5 no
H(34) C(25) H(36) 109.5 no
H(35) C(25) H(36) 109.5 no
C(21) C(26) H(37) 109.5 no
C(21) C(26) H(38) 109.4 no
C(21) C(26) H(39) 109.5 no
H(37) C(26) H(38) 109.5 no
H(37) C(26) H(39) 109.5 no
H(38) C(26) H(39) 109.5 no

loop_
_geom_bond_atom_site_label_1
_geom_bond_atom_site_label_2
_geom_bond_distance
_geom_bond_publ_flag
Ti(1) Cl(1) 2.2679(8) yes
Ti(1) N(1) 1.9601(17) yes
Ti(1) N(2) 1.9790(14) yes
Ti(1) C(1) 2.410(2) yes
Ti(1) C(2) 2.356(2) yes
Ti(1) C(3) 2.3572(18) yes
Ti(1) C(4) 2.4032(16) yes
Ti(1) C(5) 2.4346(16) yes
N(1) C(11) 1.425(2) yes
N(1) C(14) 1.397(3) yes
N(2) C(19) 1.392(2) yes
N(2) C(22) 1.400(3) yes
C(1) C(2) 1.418(2) yes
C(1) C(5) 1.422(3) yes
C(1) C(6) 1.503(4) yes
C(2) C(3) 1.414(3) yes
C(2) C(7) 1.508(3) yes
C(3) C(4) 1.424(2) yes
C(3) C(8) 1.496(3) yes
C(4) C(5) 1.418(3) yes
C(4) C(9) 1.501(3) yes
C(5) C(10) 1.501(2) yes
C(11) C(12) 1.360(3) yes
C(11) C(15) 1.497(3) yes
C(12) C(13) 1.431(3) yes
C(12) C(16) 1.506(3) yes
C(13) C(14) 1.350(2) yes
C(13) C(18) 1.497(3) yes
C(16) C(17) 1.506(4) yes
C(19) C(20) 1.378(2) yes
C(19) C(23) 1.491(3) yes
C(20) C(21) 1.433(3) yes
C(20) C(24) 1.494(3) yes
C(21) C(22) 1.361(2) yes
C(21) C(26) 1.500(3) yes
C(24) C(25) 1.527(4) yes
C(6) H(1) 0.950 no
C(6) H(2) 0.950 no
C(6) H(3) 0.950 no
C(7) H(4) 0.950 no
C(7) H(5) 0.950 no
C(7) H(6) 0.950 no
C(8) H(7) 0.950 no
C(8) H(8) 0.950 no
C(8) H(9) 0.950 no
C(9) H(10) 0.950 no
C(9) H(11) 0.950 no
C(9) H(12) 0.950 no
C(10) H(13) 0.950 no
C(10) H(14) 0.950 no
C(10) H(15) 0.950 no
C(14) H(16) 0.958 no
C(15) H(17) 0.950 no
C(15) H(18) 0.950 no
C(15) H(19) 0.950 no
C(16) H(20) 1.043 no
C(16) H(21) 1.076 no
C(17) H(22) 0.950 no
C(17) H(23) 0.950 no
C(17) H(24) 0.950 no
C(18) H(25) 0.950 no
C(18) H(26) 0.950 no
C(18) H(27) 0.950 no
C(22) H(28) 1.029 no
C(23) H(29) 0.950 no
C(23) H(30) 0.950 no
C(23) H(31) 0.950 no
C(24) H(32) 1.043 no
C(24) H(33) 0.942 no
C(25) H(34) 0.950 no
C(25) H(35) 0.950 no
C(25) H(36) 0.950 no
C(26) H(37) 0.950 no
C(26) H(38) 0.950 no
C(26) H(39) 0.950 no

loop_
_geom_contact_atom_site_label_1
_geom_contact_atom_site_label_2
_geom_contact_distance
_geom_contact_site_symmetry_2
C(1) C(24) 3.598(2) 1_465
C(5) C(24) 3.511(2) 1_465
C(24) C(1) 3.598(2) 1_645
C(24) C(5) 3.511(2) 1_645
Cl(1) H(1) 3.430 1_655
Cl(1) H(3) 3.520 1_655
Cl(1) H(21) 3.343 2_765
Cl(1) H(25) 3.287 2_765
Cl(1) H(30) 2.915 1_565
Cl(1) H(32) 3.116 1_565
Cl(1) H(34) 3.411 1_565
Cl(1) H(35) 3.530 1_565
N(1) H(21) 3.151 2_765
C(1) H(32) 2.976 1_465
C(1) H(33) 3.132 1_465
C(2) H(32) 3.485 1_465
C(2) H(33) 2.988 1_465
C(3) H(33) 2.923 1_465
C(3) H(37) 3.382 1_465
C(4) H(32) 3.451 1_465
C(4) H(33) 3.040 1_465
C(4) H(37) 3.361 1_465
C(5) H(32) 2.956 1_465
C(5) H(33) 3.167 1_465
C(6) H(19) 3.194 1_455
C(6) H(32) 3.285 1_465
C(7) H(36) 3.404 2_756
C(7) H(39) 3.144 2_756
C(8) H(34) 3.497 1_565
C(8) H(35) 3.562 1_565
C(8) H(35) 3.374 2_756
C(8) H(37) 3.139 1_465
C(8) H(38) 3.258 2_766
C(9) H(31) 3.581 1_565
C(9) H(37) 3.052 1_465
C(10) H(17) 3.475 1_465
C(10) H(20) 3.398 2_765
C(10) H(26) 3.502 2_665
C(10) H(27) 3.419 2_665
C(10) H(32) 3.239 1_465
C(11) H(21) 3.356 2_765
C(11) H(25) 3.266 2_765
C(13) H(20) 3.494 2_765
C(13) H(22) 3.362 2_755
C(14) H(20) 3.363 2_765
C(14) H(21) 3.364 2_765
C(15) H(1) 3.497 1_655
C(15) H(13) 3.279 1_645
C(15) H(23) 3.514 2_855
C(15) H(25) 3.010 2_765
C(16) H(14) 2.997 2_765
C(17) H(14) 3.535 2_765
C(17) H(18) 3.417 2_855
C(17) H(26) 3.422 2_755
C(18) H(1) 3.353 2_665
C(18) H(15) 2.931 2_665
C(18) H(19) 3.225 2_765
C(18) H(22) 3.487 2_755
C(18) H(24) 3.367 2_755
C(19) H(13) 3.119 1_645
C(20) H(11) 3.105 1_645
C(20) H(13) 3.269 1_645
C(21) H(11) 2.813 1_645
C(21) H(36) 3.396 2_756
C(22) H(11) 3.244 1_645
C(23) H(13) 3.195 1_645
C(24) H(13) 3.554 1_645
C(25) H(6) 3.395 2_756
C(25) H(7) 3.289 2_756
C(25) H(8) 3.086 1_545
C(25) H(39) 3.283 2_756
C(26) H(9) 3.402 1_645
C(26) H(11) 3.079 1_645
C(26) H(34) 3.437 2_756
C(26) H(36) 3.336 2_756
C(26) H(37) 3.457 2_856
C(26) H(38) 3.423 2_856
H(1) Cl(1) 3.430 1_455
H(1) C(15) 3.497 1_455
H(1) C(18) 3.353 2_665
H(1) H(19) 2.667 1_455
H(1) H(25) 2.841 2_665
H(1) H(26) 3.572 2_665
H(1) H(27) 3.150 2_665
H(1) H(32) 3.128 1_465
H(2) H(10) 3.487 1_545
H(2) H(19) 3.352 1_455
H(2) H(23) 3.183 2_755
H(3) Cl(1) 3.520 1_455
H(3) H(11) 3.490 1_545
H(3) H(19) 3.074 1_455
H(3) H(28) 3.396 1_455
H(3) H(32) 3.169 1_465
H(4) H(9) 3.060 2_666
H(4) H(33) 3.266 1_465
H(4) H(36) 3.424 2_756
H(4) H(37) 3.517 2_756
H(4) H(39) 2.884 2_756
H(5) H(12) 3.233 1_545
H(5) H(39) 3.111 2_756
H(6) C(25) 3.395 2_756
H(6) H(35) 3.439 2_756
H(6) H(36) 2.589 2_756
H(6) H(39) 2.909 2_756
H(7) C(25) 3.289 2_756
H(7) H(35) 3.502 1_565
H(7) H(35) 2.716 2_756
H(7) H(36) 2.994 2_756
H(8) C(25) 3.086 1_565
H(8) H(34) 2.553 1_565
H(8) H(35) 2.789 1_565
H(8) H(36) 3.561 1_565
H(8) H(37) 3.148 1_465
H(8) H(38) 2.838 2_766
H(9) C(26) 3.402 1_465
H(9) H(4) 3.060 2_666
H(9) H(33) 3.227 1_465
H(9) H(35) 3.190 2_756
H(9) H(37) 2.570 1_465
H(9) H(38) 2.823 2_766
H(9) H(39) 3.447 1_465
H(10) H(2) 3.487 1_565
H(10) H(17) 3.587 1_465
H(10) H(21) 3.345 2_765
H(10) H(23) 2.890 2_765
H(10) H(30) 3.425 1_565
H(10) H(31) 3.103 1_565
H(11) C(20) 3.105 1_465
H(11) C(21) 2.813 1_465
H(11) C(22) 3.244 1_465
H(11) C(26) 3.079 1_465
H(11) H(3) 3.490 1_565
H(11) H(17) 3.241 1_465
H(11) H(33) 3.457 1_465
H(11) H(37) 2.549 1_465
H(11) H(38) 3.463 1_465
H(12) H(5) 3.233 1_565
H(12) H(30) 3.433 1_565
H(12) H(31) 3.218 1_565
H(12) H(34) 2.775 1_565
H(12) H(37) 2.956 1_465
H(13) C(15) 3.279 1_465
H(13) C(19) 3.119 1_465
H(13) C(20) 3.269 1_465
H(13) C(23) 3.195 1_465
H(13) C(24) 3.554 1_465
H(13) H(17) 2.615 1_465
H(13) H(18) 3.136 1_465
H(13) H(26) 3.547 2_665
H(13) H(29) 2.920 1_465
H(13) H(30) 3.063 1_465
H(13) H(32) 2.981 1_465
H(14) C(16) 2.997 2_765
H(14) C(17) 3.535 2_765
H(14) H(17) 3.575 1_465
H(14) H(18) 3.443 1_465
H(14) H(20) 2.474 2_765
H(14) H(21) 2.851 2_765
H(14) H(23) 3.073 2_765
H(14) H(24) 3.383 1_465
H(14) H(27) 3.553 2_665
H(15) C(18) 2.931 2_665
H(15) H(24) 3.480 1_465
H(15) H(25) 3.053 2_665
H(15) H(26) 2.711 2_665
H(15) H(27) 2.555 2_665
H(15) H(29) 3.543 1_465
H(15) H(30) 3.341 1_465
H(15) H(32) 3.221 1_465
H(16) H(20) 3.476 2_765
H(16) H(27) 3.009 2_665
H(17) C(10) 3.475 1_645
H(17) H(10) 3.587 1_645
H(17) H(11) 3.241 1_645
H(17) H(13) 2.615 1_645
H(17) H(14) 3.575 1_645
H(18) C(17) 3.417 2_855
H(18) H(13) 3.136 1_645
H(18) H(14) 3.443 1_645
H(18) H(23) 2.728 2_855
H(18) H(24) 3.286 2_855
H(18) H(25) 3.225 2_765
H(19) C(6) 3.194 1_655
H(19) C(18) 3.225 2_765
H(19) H(1) 2.667 1_655
H(19) H(2) 3.352 1_655
H(19) H(3) 3.074 1_655
H(19) H(25) 2.301 2_765
H(19) H(27) 3.516 2_765
H(20) C(10) 3.398 2_765
H(20) C(13) 3.494 2_765
H(20) C(14) 3.363 2_765
H(20) H(14) 2.474 2_765
H(20) H(16) 3.476 2_765
H(20) H(24) 3.263 2_855
H(20) H(25) 3.521 2_765
H(21) Cl(1) 3.343 2_765
H(21) N(1) 3.151 2_765
H(21) C(11) 3.356 2_765
H(21) C(14) 3.364 2_765
H(21) H(10) 3.345 2_765
H(21) H(14) 2.851 2_765
H(22) C(13) 3.362 2_755
H(22) C(18) 3.487 2_755
H(22) H(22) 3.268 2_755
H(22) H(26) 3.052 2_755
H(22) H(27) 3.525 2_755
H(22) H(29) 3.128 2_755
H(22) H(31) 3.493 2_755
H(23) C(15) 3.514 2_855
H(23) H(2) 3.183 2_755
H(23) H(10) 2.890 2_765
H(23) H(14) 3.073 2_765
H(23) H(18) 2.728 2_855
H(23) H(31) 3.533 2_755
H(24) C(18) 3.367 2_755
H(24) H(14) 3.383 1_645
H(24) H(15) 3.480 1_645
H(24) H(18) 3.286 2_855
H(24) H(20) 3.263 2_855
H(24) H(26) 2.904 2_755
H(24) H(27) 3.099 2_755
H(25) Cl(1) 3.287 2_765
H(25) C(11) 3.266 2_765
H(25) C(15) 3.010 2_765
H(25) H(1) 2.841 2_665
H(25) H(15) 3.053 2_665
H(25) H(18) 3.225 2_765
H(25) H(19) 2.301 2_765
H(25) H(20) 3.521 2_765
H(26) C(10) 3.502 2_665
H(26) C(17) 3.422 2_755
H(26) H(1) 3.572 2_665
H(26) H(13) 3.547 2_665
H(26) H(15) 2.711 2_665
H(26) H(22) 3.052 2_755
H(26) H(24) 2.904 2_755
H(26) H(29) 3.148 2_755
H(26) H(30) 3.200 2_755
H(27) C(10) 3.419 2_665
H(27) H(1) 3.150 2_665
H(27) H(14) 3.553 2_665
H(27) H(15) 2.555 2_665
H(27) H(16) 3.009 2_665
H(27) H(19) 3.516 2_765
H(27) H(22) 3.525 2_755
H(27) H(24) 3.099 2_755
H(27) H(27) 2.912 2_665
H(28) H(3) 3.396 1_655
H(28) H(35) 3.131 1_565
H(29) H(13) 2.920 1_645
H(29) H(15) 3.543 1_645
H(29) H(22) 3.128 2_755
H(29) H(26) 3.148 2_755
H(30) Cl(1) 2.915 1_545
H(30) H(10) 3.425 1_545
H(30) H(12) 3.433 1_545
H(30) H(13) 3.063 1_645
H(30) H(15) 3.341 1_645
H(30) H(26) 3.200 2_755
H(31) C(9) 3.581 1_545
H(31) H(10) 3.103 1_545
H(31) H(12) 3.218 1_545
H(31) H(22) 3.493 2_755
H(31) H(23) 3.533 2_755
H(32) Cl(1) 3.116 1_545
H(32) C(1) 2.976 1_645
H(32) C(2) 3.485 1_645
H(32) C(4) 3.451 1_645
H(32) C(5) 2.956 1_645
H(32) C(6) 3.285 1_645
H(32) C(10) 3.239 1_645
H(32) H(1) 3.128 1_645
H(32) H(3) 3.169 1_645
H(32) H(13) 2.981 1_645
H(32) H(15) 3.221 1_645
H(33) C(1) 3.132 1_645
H(33) C(2) 2.988 1_645
H(33) C(3) 2.923 1_645
H(33) C(4) 3.040 1_645
H(33) C(5) 3.167 1_645
H(33) H(4) 3.266 1_645
H(33) H(9) 3.227 1_645
H(33) H(11) 3.457 1_645
H(34) Cl(1) 3.411 1_545
H(34) C(8) 3.497 1_545
H(34) C(26) 3.437 2_756
H(34) H(8) 2.553 1_545
H(34) H(12) 2.775 1_545
H(34) H(38) 3.204 2_756
H(34) H(39) 2.866 2_756
H(35) Cl(1) 3.530 1_545
H(35) C(8) 3.562 1_545
H(35) C(8) 3.374 2_756
H(35) H(6) 3.439 2_756
H(35) H(7) 3.502 1_545
H(35) H(7) 2.716 2_756
H(35) H(8) 2.789 1_545
H(35) H(9) 3.190 2_756
H(35) H(28) 3.131 1_545
H(36) C(7) 3.404 2_756
H(36) C(21) 3.396 2_756
H(36) C(26) 3.336 2_756
H(36) H(4) 3.424 2_756
H(36) H(6) 2.589 2_756
H(36) H(7) 2.994 2_756
H(36) H(8) 3.561 1_545
H(36) H(36) 3.315 2_756
H(36) H(38) 3.354 2_756
H(36) H(39) 2.833 2_756
H(37) C(3) 3.382 1_645
H(37) C(4) 3.361 1_645
H(37) C(8) 3.139 1_645
H(37) C(9) 3.052 1_645
H(37) C(26) 3.457 2_856
H(37) H(4) 3.517 2_756
H(37) H(8) 3.148 1_645
H(37) H(9) 2.570 1_645
H(37) H(11) 2.549 1_645
H(37) H(12) 2.956 1_645
H(37) H(37) 3.308 2_856
H(37) H(38) 2.882 2_856
H(38) C(8) 3.258 2_766
H(38) C(26) 3.423 2_856
H(38) H(8) 2.838 2_766
H(38) H(9) 2.823 2_766
H(38) H(11) 3.463 1_645
H(38) H(34) 3.204 2_756
H(38) H(36) 3.354 2_756
H(38) H(37) 2.882 2_856
H(38) H(38) 3.238 2_856
H(39) C(7) 3.144 2_756
H(39) C(25) 3.283 2_756
H(39) H(4) 2.884 2_756
H(39) H(5) 3.111 2_756
H(39) H(6) 2.909 2_756
H(39) H(9) 3.447 1_645
H(39) H(34) 2.866 2_756
H(39) H(36) 2.833 2_756

loop_
_geom_torsion_atom_site_label_1
_geom_torsion_atom_site_label_2
_geom_torsion_atom_site_label_3
_geom_torsion_atom_site_label_4
_geom_torsion
Cl(1) Ti(1) N(1) C(11) 49.81(17)
Cl(1) Ti(1) N(1) C(14) -125.5(2)
Cl(1) Ti(1) N(2) C(19) -156.98(16)
Cl(1) Ti(1) N(2) C(22) 40.68(16)
Cl(1) Ti(1) C(1) C(2) -87.12(13)
Cl(1) Ti(1) C(1) C(5) 29.13(15)
Cl(1) Ti(1) C(1) C(6) 153.11(15)
Cl(1) Ti(1) C(2) C(1) 126.33(11)
Cl(1) Ti(1) C(2) C(3) 11.24(12)
Cl(1) Ti(1) C(2) C(7) -109.7(2)
Cl(1) Ti(1) C(3) C(2) -171.17(9)
Cl(1) Ti(1) C(3) C(4) 73.68(14)
Cl(1) Ti(1) C(3) C(8) -49.52(19)
Cl(1) Ti(1) C(4) C(3) -105.64(14)
Cl(1) Ti(1) C(4) C(5) 138.48(12)
Cl(1) Ti(1) C(4) C(9) 16.40(17)
Cl(1) Ti(1) C(5) C(1) -160.93(10)
Cl(1) Ti(1) C(5) C(4) -44.29(13)
Cl(1) Ti(1) C(5) C(10) 74.0(2)
N(1) Ti(1) N(2) C(19) -49.55(18)
N(1) Ti(1) N(2) C(22) 148.12(16)
N(2) Ti(1) N(1) C(11) -54.55(19)
N(2) Ti(1) N(1) C(14) 130.2(2)
N(1) Ti(1) C(1) C(2) 154.68(12)
N(1) Ti(1) C(1) C(5) -89.07(12)
N(1) Ti(1) C(1) C(6) 34.91(19)
C(1) Ti(1) N(1) C(11) -165.44(17)
C(1) Ti(1) N(1) C(14) 19.3(2)
N(1) Ti(1) C(2) C(1) -31.05(14)
N(1) Ti(1) C(2) C(3) -146.13(10)
N(1) Ti(1) C(2) C(7) 92.9(2)
C(2) Ti(1) N(1) C(11) -148.39(16)
C(2) Ti(1) N(1) C(14) 36.3(2)
N(1) Ti(1) C(3) C(2) 62.28(18)
N(1) Ti(1) C(3) C(4) -52.9(2)
N(1) Ti(1) C(3) C(8) -176.07(18)
C(3) Ti(1) N(1) C(11) 173.86(16)
C(3) Ti(1) N(1) C(14) -1.4(3)
N(1) Ti(1) C(4) C(3) 150.87(14)
N(1) Ti(1) C(4) C(5) 34.99(16)
N(1) Ti(1) C(4) C(9) -87.1(2)
C(4) Ti(1) N(1) C(11) 141.65(16)
C(4) Ti(1) N(1) C(14) -33.6(2)
N(1) Ti(1) C(5) C(1) 92.68(13)
N(1) Ti(1) C(5) C(4) -150.68(13)
N(1) Ti(1) C(5) C(10) -32.4(2)
C(5) Ti(1) N(1) C(11) 160.40(18)
C(5) Ti(1) N(1) C(14) -14.9(2)
N(2) Ti(1) C(1) C(2) 51.59(13)
N(2) Ti(1) C(1) C(5) 167.83(11)
N(2) Ti(1) C(1) C(6) -68.18(19)
C(1) Ti(1) N(2) C(19) 48.21(18)
C(1) Ti(1) N(2) C(22) -114.13(16)
N(2) Ti(1) C(2) C(1) -132.39(13)
N(2) Ti(1) C(2) C(3) 112.53(11)
N(2) Ti(1) C(2) C(7) -8.5(2)
C(2) Ti(1) N(2) C(19) 74.65(17)
C(2) Ti(1) N(2) C(22) -87.68(16)
N(2) Ti(1) C(3) C(2) -69.52(12)
N(2) Ti(1) C(3) C(4) 175.33(14)
N(2) Ti(1) C(3) C(8) 52.1(2)
C(3) Ti(1) N(2) C(19) 107.13(17)
C(3) Ti(1) N(2) C(22) -55.20(17)
N(2) Ti(1) C(4) C(3) -6.5(2)
N(2) Ti(1) C(4) C(5) -122.35(14)
N(2) Ti(1) C(4) C(9) 115.57(18)
C(4) Ti(1) N(2) C(19) 110.88(18)
C(4) Ti(1) N(2) C(22) -51.5(2)
N(2) Ti(1) C(5) C(1) -19.12(19)
N(2) Ti(1) C(5) C(4) 97.52(17)
N(2) Ti(1) C(5) C(10) -144.2(2)
C(5) Ti(1) N(2) C(19) 59.5(2)
C(5) Ti(1) N(2) C(22) -102.9(2)
C(1) Ti(1) C(2) C(3) -115.08(15)
C(1) Ti(1) C(2) C(7) 123.9(2)
C(2) Ti(1) C(1) C(5) 116.25(18)
C(2) Ti(1) C(1) C(6) -119.8(2)
C(1) Ti(1) C(3) C(2) 37.55(10)
C(1) Ti(1) C(3) C(4) -77.59(14)
C(1) Ti(1) C(3) C(8) 159.2(2)
C(3) Ti(1) C(1) C(2) -37.93(12)
C(3) Ti(1) C(1) C(5) 78.31(12)
C(3) Ti(1) C(1) C(6) -157.7(2)
C(1) Ti(1) C(4) C(3) 79.15(15)
C(1) Ti(1) C(4) C(5) -36.73(12)
C(1) Ti(1) C(4) C(9) -158.8(2)
C(4) Ti(1) C(1) C(2) -79.58(13)
C(4) Ti(1) C(1) C(5) 36.67(11)
C(4) Ti(1) C(1) C(6) 160.7(2)
C(1) Ti(1) C(5) C(4) 116.64(17)
C(1) Ti(1) C(5) C(10) -125.1(2)
C(5) Ti(1) C(1) C(2) -116.25(18)
C(5) Ti(1) C(1) C(6) 124.0(2)
C(2) Ti(1) C(3) C(4) -115.15(18)
C(2) Ti(1) C(3) C(8) 121.6(2)
C(3) Ti(1) C(2) C(1) 115.08(15)
C(3) Ti(1) C(2) C(7) -121.0(2)
C(2) Ti(1) C(4) C(3) 37.82(14)
C(2) Ti(1) C(4) C(5) -78.06(14)
C(2) Ti(1) C(4) C(9) 159.9(2)
C(4) Ti(1) C(2) C(1) 77.41(12)
C(4) Ti(1) C(2) C(3) -37.68(10)
C(4) Ti(1) C(2) C(7) -158.7(2)
C(2) Ti(1) C(5) C(1) -37.24(12)
C(2) Ti(1) C(5) C(4) 79.40(13)
C(2) Ti(1) C(5) C(10) -162.3(2)
C(5) Ti(1) C(2) C(1) 36.74(12)
C(5) Ti(1) C(2) C(3) -78.34(11)
C(5) Ti(1) C(2) C(7) 160.7(2)
C(3) Ti(1) C(4) C(5) -115.9(2)
C(3) Ti(1) C(4) C(9) 122.0(2)
C(4) Ti(1) C(3) C(2) 115.15(18)
C(4) Ti(1) C(3) C(8) -123.2(2)
C(3) Ti(1) C(5) C(1) -79.03(13)
C(3) Ti(1) C(5) C(4) 37.61(13)
C(3) Ti(1) C(5) C(10) 155.9(2)
C(5) Ti(1) C(3) C(2) 78.33(12)
C(5) Ti(1) C(3) C(4) -36.82(14)
C(5) Ti(1) C(3) C(8) -160.0(2)
C(4) Ti(1) C(5) C(1) -116.64(17)
C(4) Ti(1) C(5) C(10) 118.3(3)
C(5) Ti(1) C(4) C(3) 115.9(2)
C(5) Ti(1) C(4) C(9) -122.1(2)
Ti(1) N(1) C(11) C(12) -175.40(16)
Ti(1) N(1) C(11) C(15) 6.7(3)
Ti(1) N(1) C(14) C(13) 175.11(18)
C(11) N(1) C(14) C(13) -0.8(2)
C(14) N(1) C(11) C(12) 1.0(2)
C(14) N(1) C(11) C(15) -176.9(2)
Ti(1) N(2) C(19) C(20) -164.73(13)
Ti(1) N(2) C(19) C(23) 15.9(2)
Ti(1) N(2) C(22) C(21) 166.95(13)
C(19) N(2) C(22) C(21) 0.6(2)
C(22) N(2) C(19) C(20) -0.6(2)
C(22) N(2) C(19) C(23) -179.96(14)
Ti(1) C(1) C(2) C(3) 65.43(13)
Ti(1) C(1) C(2) C(7) -121.97(18)
Ti(1) C(1) C(5) C(4) -63.16(12)
Ti(1) C(1) C(5) C(10) 127.38(18)
C(2) C(1) C(5) Ti(1) 62.82(12)
C(2) C(1) C(5) C(4) -0.3(2)
C(2) C(1) C(5) C(10) -169.80(17)
C(5) C(1) C(2) Ti(1) -64.94(13)
C(5) C(1) C(2) C(3) 0.5(2)
C(5) C(1) C(2) C(7) 173.09(17)
C(6) C(1) C(2) Ti(1) 124.16(17)
C(6) C(1) C(2) C(3) -170.41(17)
C(6) C(1) C(2) C(7) 2.2(2)
C(6) C(1) C(5) Ti(1) -126.44(19)
C(6) C(1) C(5) C(4) 170.39(17)
C(6) C(1) C(5) C(10) 0.9(3)
Ti(1) C(2) C(3) C(4) 66.45(12)
Ti(1) C(2) C(3) C(8) -116.16(18)
C(1) C(2) C(3) Ti(1) -66.90(12)
C(1) C(2) C(3) C(4) -0.4(2)
C(1) C(2) C(3) C(8) 176.94(17)
C(7) C(2) C(3) Ti(1) 120.38(18)
C(7) C(2) C(3) C(4) -173.17(17)
C(7) C(2) C(3) C(8) 4.2(2)
Ti(1) C(3) C(4) C(5) 65.45(12)
Ti(1) C(3) C(4) C(9) -120.04(19)
C(2) C(3) C(4) Ti(1) -65.22(12)
C(2) C(3) C(4) C(5) 0.2(2)
C(2) C(3) C(4) C(9) 174.74(18)
C(8) C(3) C(4) Ti(1) 117.41(19)
C(8) C(3) C(4) C(5) -177.14(17)
C(8) C(3) C(4) C(9) -2.6(3)
Ti(1) C(4) C(5) C(1) 63.33(12)
Ti(1) C(4) C(5) C(10) -126.57(18)
C(3) C(4) C(5) Ti(1) -63.26(11)
C(3) C(4) C(5) C(1) 0.07(17)
C(3) C(4) C(5) C(10) 170.17(17)
C(9) C(4) C(5) Ti(1) 122.12(19)
C(9) C(4) C(5) C(1) -174.55(17)
C(9) C(4) C(5) C(10) -4.5(3)
N(1) C(11) C(12) C(13) -0.8(2)
N(1) C(11) C(12) C(16) 179.0(2)
C(15) C(11) C(12) C(13) 177.0(2)
C(15) C(11) C(12) C(16) -3.2(4)
C(11) C(12) C(13) C(14) 0.3(3)
C(11) C(12) C(13) C(18) -179.9(2)
C(11) C(12) C(16) C(17) 96.9(3)
C(13) C(12) C(16) C(17) -83.3(3)
C(16) C(12) C(13) C(14) -179.5(2)
C(16) C(12) C(13) C(18) 0.2(4)
C(12) C(13) C(14) N(1) 0.3(3)
C(18) C(13) C(14) N(1) -179.4(2)
N(2) C(19) C(20) C(21) 0.5(2)
N(2) C(19) C(20) C(24) 178.28(18)
C(23) C(19) C(20) C(21) 179.7(2)
C(23) C(19) C(20) C(24) -2.4(3)
C(19) C(20) C(21) C(22) -0.1(2)
C(19) C(20) C(21) C(26) -177.92(19)
C(19) C(20) C(24) C(25) -90.8(2)
C(21) C(20) C(24) C(25) 86.7(2)
C(24) C(20) C(21) C(22) -177.94(19)
C(24) C(20) C(21) C(26) 4.2(3)
C(20) C(21) C(22) N(2) -0.3(2)
C(26) C(21) C(22) N(2) 177.52(19)
